data_2011071
loop_
_publ_author_name
'Choi, Moon-Gun'
'Angelici, Robert J.'

_publ_section_title
;
 Pyridine--pyridine \p--\p stacking interactions in
 pentacarbonyl[pyridine-4(1<i>H</i>)-thione]tungsten(0)
;
_journal_issue 7
_journal_name_full 'Acta Crystallographica Section C'
_journal_page_first 808
_journal_page_last 810
_journal_paper_doi 10.1107/S0108270100006168
_journal_volume 56
_journal_year 2000
_chemical_formula_iupac '[W(C5 H5 NS)(CO)5 ]'
_chemical_formula_moiety 'C10 H5 N O5 S W'
_chemical_formula_sum 'C10 H5 N O5 S W'
_chemical_formula_weight 435.06
_chemical_name_systematic
;
 Pentacarbonyl(pyridine-4-thione)tungsten (0)
;
_space_group_IT_number 14
_symmetry_cell_setting monoclinic
_symmetry_space_group_name_Hall '-P 2ybc'
_symmetry_space_group_name_H-M 'P 1 21/c 1'
_cell_angle_alpha 90.00
_cell_angle_beta 99.1890(10)
_cell_angle_gamma 90.00
_cell_formula_units_Z 4
_cell_length_a 7.2267(6)
_cell_length_b 13.2561(11)
_cell_length_c 13.1906(11)
_cell_measurement_reflns_used 2167
_cell_measurement_temperature 173(2)
_cell_measurement_theta_max 26
_cell_measurement_theta_min 2
_cell_volume 1247.41(18)
_computing_cell_refinement SMART
_computing_data_collection 'SMART (Siemens, 1996)'
_computing_data_reduction 'SAINT (Siemens, 1996)'
_computing_molecular_graphics SHELXTL
_computing_structure_refinement SHELXTL
_computing_structure_solution 'SHELXTL (Sheldrick, 1997)'
_diffrn_ambient_temperature 173(2)
_diffrn_measured_fraction_theta_full .995
_diffrn_measured_fraction_theta_max .995
_diffrn_measurement_device_type 'Siemens SMART CCD diffractometer'
_diffrn_measurement_method '\f scans and \w scans'
_diffrn_radiation_monochromator graphite
_diffrn_radiation_source 'fine-focus sealed tube'
_diffrn_radiation_type MoK\a
_diffrn_radiation_wavelength .71073
_diffrn_reflns_av_R_equivalents .0375
_diffrn_reflns_av_sigmaI/netI .0315
_diffrn_reflns_limit_h_max 9
_diffrn_reflns_limit_h_min -9
_diffrn_reflns_limit_k_max 16
_diffrn_reflns_limit_k_min -16
_diffrn_reflns_limit_l_max 16
_diffrn_reflns_limit_l_min -16
_diffrn_reflns_number 9890
_diffrn_reflns_theta_full 26.37
_diffrn_reflns_theta_max 26.37
_diffrn_reflns_theta_min 2.19
_diffrn_standards_decay_% <1
_exptl_absorpt_coefficient_mu 9.438
_exptl_absorpt_correction_T_max .22
_exptl_absorpt_correction_T_min .12
_exptl_absorpt_correction_type empirical
_exptl_absorpt_process_details '(SADABS; Siemens, 1995)'
_exptl_crystal_colour orange
_exptl_crystal_density_diffrn 2.317
_exptl_crystal_density_meas ?
_exptl_crystal_density_method 'not measured'
_exptl_crystal_description block
_exptl_crystal_F_000 808
_exptl_crystal_size_max .28
_exptl_crystal_size_mid .16
_exptl_crystal_size_min .16
_refine_diff_density_max .453
_refine_diff_density_min -1.361
_refine_ls_extinction_method none
_refine_ls_goodness_of_fit_ref 1.031
_refine_ls_hydrogen_treatment constr
_refine_ls_matrix_type full
_refine_ls_number_parameters 163
_refine_ls_number_reflns 2537
_refine_ls_number_restraints 0
_refine_ls_restrained_S_all 1.031
_refine_ls_R_factor_all .0289
_refine_ls_R_factor_gt .0229
_refine_ls_shift/su_max .001
_refine_ls_shift/su_mean .000
_refine_ls_structure_factor_coef Fsqd
_refine_ls_weighting_details 'calc w = 1/[\s^2^(Fo^2^)+(0.0283P)^2^] where P=(Fo^2^+2Fc^2^)/3'
_refine_ls_weighting_scheme calc
_refine_ls_wR_factor_ref .0541
_reflns_number_gt 2167
_reflns_number_total 2537
_reflns_threshold_expression I>2\s(I)
_cod_data_source_file bk1522.cif
_cod_data_source_block I
_cod_depositor_comments
;
The following automatic conversions were performed:
'_symmetry_cell_setting' value 'Monoclinic' changed to 'monoclinic'
according to '/home/saulius/struct/CIF-dictionaries/cif_core.dic'
dictionary named 'cif_core.dic' version 2.4.1 from 2010-06-29.

Automatic conversion script
Id: cif_fix_enum 1527 2010-12-29 10:47:43Z saulius 

The following automatic conversions were performed:

'_symmetry_cell_setting' value 'Monoclinic' changed to 'monoclinic'
according to /home/saulius/struct/CIF-dictionaries/cif_core.dic
dictionary named 'cif_core.dic' version 2.4.1 from 2010-06-29.

Automatic conversion script
Id: cif_fix_values 1715 2011-07-08 13:25:40Z adriana 

The following automatic conversions were performed:

'_exptl_crystal_density_meas' value 'not measured' was changed to '?'
- the value is perceived as not measured.

Automatic conversion script
Id: cif_fix_values 3008 2015-01-20 13:52:24Z robertas 
;
_cod_original_sg_symbol_H-M 'P 21/c'
_cod_database_code 2011071
_cod_database_fobs_code 2011071

loop_
_symmetry_equiv_pos_as_xyz
'x, y, z'
'-x, y+1/2, -z+1/2'
'-x, -y, -z'
'x, -y-1/2, z-1/2'

loop_
_atom_site_label
_atom_site_fract_x
_atom_site_fract_y
_atom_site_fract_z
_atom_site_U_iso_or_equiv
_atom_site_adp_type
_atom_site_calc_flag
_atom_site_refinement_flags
_atom_site_occupancy
_atom_site_disorder_assembly
_atom_site_disorder_group
_atom_site_type_symbol
W1 .42778(2) .688411(13) .588425(13) .02055(7) Uani d . 1 . . W
S1 .42336(16) .85552(9) .49131(10) .0291(3) Uani d . 1 . . S
O11 .5072(4) .4847(2) .7058(2) .0291(8) Uani d . 1 . . O
C14 .6618(7) .6563(4) .5250(4) .0260(10) Uani d . 1 . . C
C4 .2103(6) .9008(3) .4323(3) .0216(9) Uani d . 1 . . C
C5 .2124(6) .9863(3) .3681(3) .0229(10) Uani d . 1 . . C
H5 .3286 1.0160 .3596 .027 Uiso calc R 1 . . H
C6 .0503(7) 1.0259(4) .3189(4) .0300(11) Uani d . 1 . . C
H6 .0532 1.0823 .2748 .036 Uiso calc R 1 . . H
C11 .4711(6) .5608(4) .6612(3) .0220(9) Uani d . 1 . . C
N1 -.1159(5) .9855(3) .3321(3) .0301(9) Uani d . 1 . . N
H1 -.2203 1.0119 .2992 .036 Uiso calc R 1 . . H
O14 .7953(5) .6357(3) .4938(3) .0423(9) Uani d . 1 . . O
C12 .2037(7) .7137(4) .6605(4) .0322(12) Uani d . 1 . . C
C2 -.1255(6) .9066(4) .3938(4) .0302(11) Uani d . 1 . . C
H2 -.2444 .8810 .4030 .036 Uiso calc R 1 . . H
C3 .0354(6) .8619(4) .4442(3) .0243(10) Uani d . 1 . . C
H3 .0274 .8049 .4870 .029 Uiso calc R 1 . . H
O12 .0808(5) .7251(3) .7046(3) .0511(11) Uani d . 1 . . O
O13 .1651(5) .5860(3) .3997(3) .0491(11) Uani d . 1 . . O
C13 .2561(7) .6229(4) .4661(4) .0289(11) Uani d . 1 . . C
C15 .5977(7) .7562(3) .7066(4) .0282(11) Uani d . 1 . . C
O15 .6954(5) .7902(3) .7760(3) .0420(9) Uani d . 1 . . O

loop_
_atom_site_aniso_label
_atom_site_aniso_U_11
_atom_site_aniso_U_22
_atom_site_aniso_U_33
_atom_site_aniso_U_12
_atom_site_aniso_U_13
_atom_site_aniso_U_23
W1 .02056(11) .02194(11) .01846(11) .00169(8) .00106(7) .00101(8)
S1 .0199(6) .0290(6) .0371(7) -.0003(5) .0006(5) .0120(6)
O11 .0246(17) .0263(18) .035(2) -.0001(14) .0010(15) .0050(16)
C14 .027(3) .026(2) .024(3) .000(2) .001(2) .007(2)
C4 .022(2) .027(2) .014(2) -.0009(19) -.0010(18) -.0050(18)
C5 .022(2) .024(2) .021(2) -.0020(18) -.0009(18) .0012(19)
C6 .033(3) .029(3) .026(3) .000(2) -.001(2) .001(2)
C11 .016(2) .030(3) .020(2) -.0013(19) .0026(17) -.005(2)
N1 .021(2) .035(2) .030(2) .0045(17) -.0102(17) -.0015(19)
O14 .031(2) .053(2) .047(2) .0085(18) .0152(18) .007(2)
C12 .035(3) .033(3) .029(3) .009(2) .005(2) .006(2)
C2 .022(2) .033(3) .034(3) -.005(2) .000(2) -.003(2)
C3 .025(2) .027(3) .020(2) -.005(2) .0045(19) .001(2)
O12 .049(2) .067(3) .042(2) .027(2) .024(2) .016(2)
O13 .039(2) .066(3) .038(2) .003(2) -.0087(18) -.024(2)
C13 .028(3) .030(3) .029(3) .006(2) .005(2) .000(2)
C15 .029(3) .023(3) .032(3) .004(2) .000(2) .005(2)
O15 .049(2) .039(2) .034(2) .0004(18) -.0048(18) -.0056(17)

loop_
_atom_type_symbol
_atom_type_description
_atom_type_scat_dispersion_real
_atom_type_scat_dispersion_imag
_atom_type_scat_source
C C .0033 .0016 'International Tables Vol C Tables 4.2.6.8 and 6.1.1.4'
H H .0000 .0000 'International Tables Vol C Tables 4.2.6.8 and 6.1.1.4'
N N .0061 .0033 'International Tables Vol C Tables 4.2.6.8 and 6.1.1.4'
O O .0106 .0060 'International Tables Vol C Tables 4.2.6.8 and 6.1.1.4'
S S .1246 .1234 'International Tables Vol C Tables 4.2.6.8 and 6.1.1.4'
W W -.8490 6.8722 'International Tables Vol C Tables 4.2.6.8 and 6.1.1.4'

loop_
_geom_angle_atom_site_label_1
_geom_angle_atom_site_label_2
_geom_angle_atom_site_label_3
_geom_angle
_geom_angle_publ_flag
S1 W1 C11 171.40(12) yes
S1 W1 C12 98.29(14) yes
S1 W1 C13 90.86(14) yes
S1 W1 C14 85.45(13) yes
S1 W1 C15 87.66(13) yes
C4 S1 W1 117.91(16) yes
C11 W1 C12 89.44(18) yes
C11 W1 C13 92.84(18) yes
C11 W1 C14 86.69(17) yes
C11 W1 C15 88.60(18) yes
C2 N1 C6 121.5(4) yes
C12 W1 C15 89.8(2) ?
C12 W1 C14 175.68(18) ?
C15 W1 C14 88.17(19) ?
C12 W1 C13 90.6(2) ?
C15 W1 C13 178.50(18) ?
C14 W1 C13 91.48(19) ?
O14 C14 W1 176.7(4) ?
C3 C4 C5 117.3(4) ?
C3 C4 S1 125.6(4) ?
C5 C4 S1 117.1(3) ?
C6 C5 C4 120.4(4) ?
C6 C5 H5 119.8 ?
C4 C5 H5 119.8 ?
C5 C6 N1 120.3(4) ?
C5 C6 H6 119.8 ?
N1 C6 H6 119.8 ?
O11 C11 W1 176.5(3) ?
C2 N1 H1 119.2 ?
C6 N1 H1 119.2 ?
O12 C12 W1 176.9(4) ?
N1 C2 C3 120.6(4) ?
N1 C2 H2 119.7 ?
C3 C2 H2 119.7 ?
C2 C3 C4 119.7(4) ?
C2 C3 H3 120.1 ?
C4 C3 H3 120.1 ?
O13 C13 W1 178.7(4) ?
O15 C15 W1 176.7(4) ?

loop_
_geom_bond_atom_site_label_1
_geom_bond_atom_site_label_2
_geom_bond_site_symmetry_2
_geom_bond_distance
_geom_bond_publ_flag
W1 S1 . 2.5566(12) yes
W1 C11 . 1.945(5) yes
W1 C12 . 2.033(5) yes
W1 C13 . 2.063(5) yes
W1 C14 . 2.048(5) yes
W1 C15 . 2.033(5) yes
S1 C4 . 1.719(4) yes
C11 O11 . 1.176(5) yes
C12 O12 . 1.146(6) yes
C13 O13 . 1.121(6) yes
C14 O14 . 1.140(5) yes
C15 O15 . 1.154(6) yes
C2 C3 . 1.378(6) yes
C3 C4 . 1.397(6) yes
C4 C5 . 1.417(6) yes
C5 C6 . 1.351(6) yes
N1 C2 . 1.334(6) yes
N1 C6 . 1.352(6) yes
C5 H5 . .9500 ?
C6 H6 . .9500 ?
N1 H1 . .8800 ?
C2 H2 . .9500 ?
C3 H3 . .9500 ?

loop_
_geom_hbond_atom_site_label_D
_geom_hbond_atom_site_label_H
_geom_hbond_atom_site_label_A
_geom_hbond_site_symmetry_A
_geom_hbond_distance_DH
_geom_hbond_distance_HA
_geom_hbond_distance_DA
_geom_hbond_angle_DHA
N1 H1 O11 4_475 .88 2.15 2.983(5) 157.7
